data_7062166
loop_
_publ_author_name
'Butuza, Roxana A.'
'Dumitra\,s, Darius'
'Bohan, Cosmina'
'Pop, Alexandra'

_publ_section_title
;
 Silver(i) complexes containing heteroleptic diorganochalcogen(ii) ligands
;
_journal_issue 5
_journal_name_full 'New Journal of Chemistry'
_journal_page_first 2202
_journal_page_last 2210
_journal_paper_doi 10.1039/D2NJ05472H
_journal_volume 47
_journal_year 2023
_chemical_formula_moiety 'C20 H19 N O2 Se'
_chemical_formula_sum 'C20 H19 N O2 Se'
_chemical_formula_weight 384.32
_space_group_crystal_system monoclinic
_space_group_IT_number 14
_space_group_name_Hall '-P 2ybc'
_space_group_name_H-M_alt 'P 1 21/c 1'
_atom_sites_solution_hydrogens geom
_audit_creation_method SHELXL-2018/3
_audit_update_record
;
2022-12-12 deposited with the CCDC.	2022-12-13 downloaded from the CCDC.
;
_cell_angle_alpha 90
_cell_angle_beta 102.537(2)
_cell_angle_gamma 90
_cell_formula_units_Z 4
_cell_length_a 18.3038(11)
_cell_length_b 5.2946(3)
_cell_length_c 18.3266(11)
_cell_measurement_reflns_used 5507
_cell_measurement_temperature 100.(2)
_cell_measurement_theta_max 24.8517
_cell_measurement_theta_min 2.2769
_cell_volume 1733.71(18)
_computing_cell_refinement 'SAINT V8.40A (Bruker Nano, Inc., 2019)'
_computing_data_collection 'Bruker APEX3 2019.1-0'
_computing_data_reduction 'SAINT V8.40A (Bruker Nano, Inc., 2019)'
_computing_molecular_graphics 'shelXle (C.B. Huebschle, rev 958)'
_computing_publication_material 'Bruker SHELXTL'
_computing_structure_refinement 'SHELXL-2018/3 (Sheldrick, 2018)'
_computing_structure_solution 'SHELXT 2014/5 (Sheldrick, 2014)'
_diffrn_ambient_temperature 100(2)
_diffrn_detector_area_resol_mean 7.3910
_diffrn_measured_fraction_theta_full 1.000
_diffrn_measured_fraction_theta_max 0.999
_diffrn_measurement_device_type 'Bruker D8 Venture'
_diffrn_measurement_method '\f and \w scans'
_diffrn_radiation_monochromator 'multilayer optics'
_diffrn_radiation_type MoK\a
_diffrn_radiation_wavelength 0.71073
_diffrn_reflns_av_R_equivalents 0.1672
_diffrn_reflns_av_unetI/netI 0.0742
_diffrn_reflns_Laue_measured_fraction_full 1.000
_diffrn_reflns_Laue_measured_fraction_max 0.999
_diffrn_reflns_limit_h_max 24
_diffrn_reflns_limit_h_min -24
_diffrn_reflns_limit_k_max 7
_diffrn_reflns_limit_k_min -7
_diffrn_reflns_limit_l_max 24
_diffrn_reflns_limit_l_min -24
_diffrn_reflns_number 62141
_diffrn_reflns_point_group_measured_fraction_full 1.000
_diffrn_reflns_point_group_measured_fraction_max 0.999
_diffrn_reflns_theta_full 25.242
_diffrn_reflns_theta_max 28.334
_diffrn_reflns_theta_min 2.277
_diffrn_source 'Incoatec Mo--I\mS 3.0 microfocus source'
_exptl_absorpt_coefficient_mu 2.177
_exptl_absorpt_correction_T_max 0.89
_exptl_absorpt_correction_T_min 0.84
_exptl_absorpt_correction_type multi-scan
_exptl_absorpt_process_details
;
Krause, L., Herbst-Irmer, R., Sheldrick G.M. & Stalke D.,
J. Appl. Cryst. 48 (2015) 3-10
;
_exptl_crystal_colour 'clear intense yellow'
_exptl_crystal_density_diffrn 1.472
_exptl_crystal_description block
_exptl_crystal_F_000 784
_exptl_crystal_size_max 0.120
_exptl_crystal_size_mid 0.087
_exptl_crystal_size_min 0.057
_refine_diff_density_max 0.551
_refine_diff_density_min -0.480
_refine_diff_density_rms 0.101
_refine_ls_extinction_method none
_refine_ls_goodness_of_fit_ref 1.088
_refine_ls_hydrogen_treatment constr
_refine_ls_matrix_type full
_refine_ls_number_parameters 221
_refine_ls_number_reflns 4317
_refine_ls_number_restraints 0
_refine_ls_restrained_S_all 1.088
_refine_ls_R_factor_all 0.0929
_refine_ls_R_factor_gt 0.0452
_refine_ls_shift/su_max 0.001
_refine_ls_shift/su_mean 0.000
_refine_ls_structure_factor_coef Fsqd
_refine_ls_weighting_details 'w=1/[\s^2^(Fo^2^)+(0.0211P)^2^+0.7700P] where P=(Fo^2^+2Fc^2^)/3'
_refine_ls_weighting_scheme calc
_refine_ls_wR_factor_gt 0.0688
_refine_ls_wR_factor_ref 0.0818
_reflns_Friedel_coverage 0.000
_reflns_number_gt 2892
_reflns_number_total 4317
_reflns_threshold_expression 'I > 2\s(I)'
_cod_data_source_file d2nj05472h2.cif
_cod_data_source_block mo_ale124_0m_a
_cod_depositor_comments
;
The following automatic conversions were performed:

data item '_exptl_absorpt_correction_type' value 'Multi-Scan' was
changed to 'multi-scan' in accordance with the
/home/data/users/saulius/crontab/automatic-downloads/rss-feeds/RSC/lib/dictionaries/cif_core.dic
dictionary named 'cif_core.dic' version 2.4.2 last updated on
2011-04-26.

Automatic conversion script
Id: cif_fix_values 7556 2019-12-06 15:28:31Z antanas 

 Adding full bibliography for 7062165--7062167.cif.
;
_cod_original_sg_symbol_H-M 'P 21/c'
_cod_database_code 7062166
_shelx_shelxl_version_number 2018/3
_shelx_space_group_comment
;
The symmetry employed for this shelxl refinement is uniquely defined
by the following loop, which should always be used as a source of
symmetry information in preference to the above space-group names.
They are only intended as comments.
;
_shelx_estimated_absorpt_t_min 0.780
_shelx_estimated_absorpt_t_max 0.886

loop_
_space_group_symop_operation_xyz
'x, y, z'
'-x, y+1/2, -z+1/2'
'-x, -y, -z'
'x, -y-1/2, z-1/2'

loop_
_atom_site_label
_atom_site_type_symbol
_atom_site_fract_x
_atom_site_fract_y
_atom_site_fract_z
_atom_site_U_iso_or_equiv
_atom_site_adp_type
_atom_site_occupancy
_atom_site_site_symmetry_order
_atom_site_calc_flag
_atom_site_refinement_flags_posn
_atom_site_refinement_flags_adp
_atom_site_refinement_flags_occupancy
_atom_site_disorder_assembly
_atom_site_disorder_group
Se1 Se 0.45558(2) 0.29701(6) 0.55559(2) 0.02368(10) Uani 1 1 d . . . . .
O1 O 0.88361(11) 0.4760(4) 0.93327(11) 0.0240(5) Uani 1 1 d . . . . .
O2 O 0.82927(12) 0.1380(4) 0.97692(12) 0.0302(5) Uani 1 1 d . . . . .
N1 N 0.79906(14) 0.5602(4) 0.82533(14) 0.0224(6) Uani 1 1 d . . . . .
C1 C 0.53354(16) 0.2576(5) 0.64238(16) 0.0194(7) Uani 1 1 d . . . . .
C2 C 0.53621(17) 0.0642(5) 0.69411(17) 0.0234(7) Uani 1 1 d . . . . .
H2 H 0.497321 -0.057961 0.687522 0.028 Uiso 1 1 calc R U . . .
C3 C 0.59547(17) 0.0499(5) 0.75510(17) 0.0230(7) Uani 1 1 d . . . . .
H3 H 0.596629 -0.083871 0.789868 0.028 Uiso 1 1 calc R U . . .
C4 C 0.65396(16) 0.2262(5) 0.76743(16) 0.0204(7) Uani 1 1 d . . . . .
C5 C 0.65035(17) 0.4216(5) 0.71457(17) 0.0231(7) Uani 1 1 d . . . . .
H5 H 0.689077 0.544407 0.721013 0.028 Uiso 1 1 calc R U . . .
C6 C 0.59133(17) 0.4366(5) 0.65371(17) 0.0230(7) Uani 1 1 d . . . . .
H6 H 0.589736 0.570288 0.618826 0.028 Uiso 1 1 calc R U . . .
C7 C 0.71286(16) 0.2031(6) 0.83387(16) 0.0229(7) Uani 1 1 d . . . . .
H7 H 0.707964 0.063325 0.864944 0.028 Uiso 1 1 calc R U . . .
C8 C 0.77364(17) 0.3485(5) 0.85872(17) 0.0227(7) Uani 1 1 d . . . . .
C9 C 0.82755(17) 0.2938(6) 0.92892(17) 0.0252(7) Uani 1 1 d . . . . .
C10 C 0.86181(18) 0.6216(5) 0.86938(16) 0.0227(7) Uani 1 1 d . . . . .
C11 C 0.91234(16) 0.8229(5) 0.85849(16) 0.0202(6) Uani 1 1 d . . . . .
C12 C 0.98140(17) 0.8570(5) 0.90811(17) 0.0246(7) Uani 1 1 d . . . . .
H12 H 0.996448 0.745931 0.949360 0.029 Uiso 1 1 calc R U . . .
C13 C 1.02765(18) 1.0531(6) 0.89683(18) 0.0277(8) Uani 1 1 d . . . . .
H13 H 1.074352 1.077437 0.930726 0.033 Uiso 1 1 calc R U . . .
C14 C 1.00628(17) 1.2144(6) 0.83639(17) 0.0256(7) Uani 1 1 d . . . . .
H14 H 1.038364 1.348460 0.828920 0.031 Uiso 1 1 calc R U . . .
C15 C 0.93814(18) 1.1802(6) 0.78682(17) 0.0253(7) Uani 1 1 d . . . . .
H15 H 0.923656 1.290914 0.745411 0.030 Uiso 1 1 calc R U . . .
C16 C 0.89116(17) 0.9854(5) 0.79743(16) 0.0235(7) Uani 1 1 d . . . . .
H16 H 0.844566 0.962086 0.763272 0.028 Uiso 1 1 calc R U . . .
C17 C 0.39409(18) 0.0010(5) 0.56363(17) 0.0262(7) Uani 1 1 d . . . . .
H17A H 0.426464 -0.149792 0.575650 0.031 Uiso 1 1 calc R U . . .
H17B H 0.367267 0.026278 0.604512 0.031 Uiso 1 1 calc R U . . .
C18 C 0.33800(17) -0.0408(6) 0.49050(17) 0.0262(7) Uani 1 1 d . . . . .
H18A H 0.310033 -0.198411 0.494512 0.031 Uiso 1 1 calc R U . . .
H18B H 0.365729 -0.065335 0.450280 0.031 Uiso 1 1 calc R U . . .
C19 C 0.28176(18) 0.1742(6) 0.46783(17) 0.0288(8) Uani 1 1 d . . . . .
H19A H 0.254044 0.201243 0.507940 0.035 Uiso 1 1 calc R U . . .
H19B H 0.309137 0.331736 0.462226 0.035 Uiso 1 1 calc R U . . .
C20 C 0.2265(2) 0.1184(7) 0.39517(19) 0.0434(10) Uani 1 1 d . . . . .
H20A H 0.194548 0.266139 0.380270 0.065 Uiso 1 1 calc R U . . .
H20B H 0.195487 -0.026656 0.402133 0.065 Uiso 1 1 calc R U . . .
H20C H 0.253902 0.079498 0.356135 0.065 Uiso 1 1 calc R U . . .

loop_
_atom_site_aniso_label
_atom_site_aniso_U_11
_atom_site_aniso_U_22
_atom_site_aniso_U_33
_atom_site_aniso_U_23
_atom_site_aniso_U_13
_atom_site_aniso_U_12
Se1 0.02639(18) 0.01970(14) 0.02427(17) 0.00173(15) 0.00399(13) -0.00449(15)
O1 0.0224(12) 0.0262(12) 0.0224(12) 0.0047(9) 0.0028(10) 0.0017(9)
O2 0.0290(14) 0.0332(13) 0.0286(13) 0.0114(10) 0.0068(11) 0.0035(10)
N1 0.0214(15) 0.0222(14) 0.0236(14) 0.0007(11) 0.0048(12) 0.0023(11)
C1 0.0202(16) 0.0180(17) 0.0208(15) -0.0030(11) 0.0057(13) 0.0022(12)
C2 0.0253(19) 0.0169(16) 0.0294(18) 0.0015(13) 0.0094(15) -0.0042(13)
C3 0.0259(19) 0.0159(15) 0.0288(18) 0.0043(13) 0.0096(15) 0.0027(13)
C4 0.0205(16) 0.0229(16) 0.0202(15) -0.0022(12) 0.0094(13) 0.0030(13)
C5 0.0235(18) 0.0179(15) 0.0292(18) 0.0000(13) 0.0086(15) -0.0043(13)
C6 0.0301(19) 0.0180(15) 0.0226(17) 0.0027(13) 0.0093(15) -0.0028(13)
C7 0.0239(17) 0.0205(14) 0.0265(17) 0.0046(14) 0.0101(14) 0.0042(14)
C8 0.0218(18) 0.0241(17) 0.0237(17) 0.0028(13) 0.0086(14) 0.0059(13)
C9 0.0223(17) 0.0278(16) 0.0273(17) -0.0006(16) 0.0091(14) 0.0039(15)
C10 0.0268(19) 0.0223(16) 0.0201(16) 0.0027(13) 0.0077(14) 0.0086(13)
C11 0.0216(17) 0.0189(15) 0.0207(16) -0.0021(13) 0.0062(13) 0.0022(13)
C12 0.0241(18) 0.0281(18) 0.0212(17) 0.0027(13) 0.0041(14) 0.0034(13)
C13 0.0227(19) 0.0290(18) 0.0308(19) -0.0008(14) 0.0043(15) 0.0003(14)
C14 0.0275(18) 0.0233(15) 0.0285(17) -0.0018(14) 0.0114(14) 0.0008(14)
C15 0.0342(19) 0.0205(16) 0.0231(17) -0.0008(13) 0.0101(14) 0.0044(14)
C16 0.0231(18) 0.0259(17) 0.0207(17) -0.0039(13) 0.0031(14) 0.0017(13)
C17 0.0275(19) 0.0190(16) 0.0313(19) 0.0002(13) 0.0049(15) -0.0048(13)
C18 0.0275(19) 0.0234(16) 0.0281(18) -0.0058(13) 0.0070(15) -0.0057(14)
C19 0.0258(18) 0.0309(18) 0.0303(18) 0.0006(15) 0.0069(15) -0.0036(15)
C20 0.035(2) 0.052(2) 0.040(2) 0.0034(18) -0.0010(18) -0.0013(18)

loop_
_atom_type_symbol
_atom_type_description
_atom_type_scat_dispersion_real
_atom_type_scat_dispersion_imag
_atom_type_scat_source
C C 0.0033 0.0016 'International Tables Vol C Tables 4.2.6.8 and 6.1.1.4'
H H 0.0000 0.0000 'International Tables Vol C Tables 4.2.6.8 and 6.1.1.4'
N N 0.0061 0.0033 'International Tables Vol C Tables 4.2.6.8 and 6.1.1.4'
O O 0.0106 0.0060 'International Tables Vol C Tables 4.2.6.8 and 6.1.1.4'
Se Se -0.0929 2.2259 'International Tables Vol C Tables 4.2.6.8 and 6.1.1.4'

loop_
_geom_angle_atom_site_label_1
_geom_angle_atom_site_label_2
_geom_angle_atom_site_label_3
_geom_angle
_geom_angle_site_symmetry_1
_geom_angle_site_symmetry_3
_geom_angle_publ_flag
C1 Se1 C17 100.88(12) . . ?
C10 O1 C9 105.2(2) . . ?
C10 N1 C8 105.2(2) . . ?
C2 C1 C6 118.9(3) . . ?
C2 C1 Se1 124.1(2) . . ?
C6 C1 Se1 117.0(2) . . ?
C3 C2 C1 119.9(3) . . ?
C3 C2 H2 120.1 . . ?
C1 C2 H2 120.1 . . ?
C2 C3 C4 122.2(3) . . ?
C2 C3 H3 118.9 . . ?
C4 C3 H3 118.9 . . ?
C3 C4 C5 117.3(3) . . ?
C3 C4 C7 118.9(3) . . ?
C5 C4 C7 123.8(3) . . ?
C6 C5 C4 120.7(3) . . ?
C6 C5 H5 119.6 . . ?
C4 C5 H5 119.6 . . ?
C5 C6 C1 121.0(3) . . ?
C5 C6 H6 119.5 . . ?
C1 C6 H6 119.5 . . ?
C8 C7 C4 130.3(3) . . ?
C8 C7 H7 114.9 . . ?
C4 C7 H7 114.9 . . ?
C7 C8 N1 129.5(3) . . ?
C7 C8 C9 122.1(3) . . ?
N1 C8 C9 108.4(3) . . ?
O2 C9 O1 122.0(3) . . ?
O2 C9 C8 133.0(3) . . ?
O1 C9 C8 105.0(3) . . ?
N1 C10 O1 116.2(3) . . ?
N1 C10 C11 127.2(3) . . ?
O1 C10 C11 116.7(3) . . ?
C16 C11 C12 119.7(3) . . ?
C16 C11 C10 119.2(3) . . ?
C12 C11 C10 121.2(3) . . ?
C13 C12 C11 119.7(3) . . ?
C13 C12 H12 120.2 . . ?
C11 C12 H12 120.2 . . ?
C12 C13 C14 120.4(3) . . ?
C12 C13 H13 119.8 . . ?
C14 C13 H13 119.8 . . ?
C13 C14 C15 120.1(3) . . ?
C13 C14 H14 120.0 . . ?
C15 C14 H14 120.0 . . ?
C16 C15 C14 120.2(3) . . ?
C16 C15 H15 119.9 . . ?
C14 C15 H15 119.9 . . ?
C15 C16 C11 119.9(3) . . ?
C15 C16 H16 120.0 . . ?
C11 C16 H16 120.0 . . ?
C18 C17 Se1 109.9(2) . . ?
C18 C17 H17A 109.7 . . ?
Se1 C17 H17A 109.7 . . ?
C18 C17 H17B 109.7 . . ?
Se1 C17 H17B 109.7 . . ?
H17A C17 H17B 108.2 . . ?
C17 C18 C19 114.7(3) . . ?
C17 C18 H18A 108.6 . . ?
C19 C18 H18A 108.6 . . ?
C17 C18 H18B 108.6 . . ?
C19 C18 H18B 108.6 . . ?
H18A C18 H18B 107.6 . . ?
C20 C19 C18 112.0(3) . . ?
C20 C19 H19A 109.2 . . ?
C18 C19 H19A 109.2 . . ?
C20 C19 H19B 109.2 . . ?
C18 C19 H19B 109.2 . . ?
H19A C19 H19B 107.9 . . ?
C19 C20 H20A 109.5 . . ?
C19 C20 H20B 109.5 . . ?
H20A C20 H20B 109.5 . . ?
C19 C20 H20C 109.5 . . ?
H20A C20 H20C 109.5 . . ?
H20B C20 H20C 109.5 . . ?

loop_
_geom_bond_atom_site_label_1
_geom_bond_atom_site_label_2
_geom_bond_distance
_geom_bond_site_symmetry_2
_geom_bond_publ_flag
Se1 C1 1.904(3) . ?
Se1 C17 1.954(3) . ?
O1 C10 1.386(3) . ?
O1 C9 1.398(4) . ?
O2 C9 1.201(3) . ?
N1 C10 1.294(4) . ?
N1 C8 1.404(4) . ?
C1 C2 1.389(4) . ?
C1 C6 1.402(4) . ?
C2 C3 1.380(4) . ?
C2 H2 0.9500 . ?
C3 C4 1.401(4) . ?
C3 H3 0.9500 . ?
C4 C5 1.409(4) . ?
C4 C7 1.446(4) . ?
C5 C6 1.376(4) . ?
C5 H5 0.9500 . ?
C6 H6 0.9500 . ?
C7 C8 1.348(4) . ?
C7 H7 0.9500 . ?
C8 C9 1.470(4) . ?
C10 C11 1.453(4) . ?
C11 C16 1.398(4) . ?
C11 C12 1.399(4) . ?
C12 C13 1.384(4) . ?
C12 H12 0.9500 . ?
C13 C14 1.386(4) . ?
C13 H13 0.9500 . ?
C14 C15 1.386(4) . ?
C14 H14 0.9500 . ?
C15 C16 1.383(4) . ?
C15 H15 0.9500 . ?
C16 H16 0.9500 . ?
C17 C18 1.517(4) . ?
C17 H17A 0.9900 . ?
C17 H17B 0.9900 . ?
C18 C19 1.530(4) . ?
C18 H18A 0.9900 . ?
C18 H18B 0.9900 . ?
C19 C20 1.516(4) . ?
C19 H19A 0.9900 . ?
C19 H19B 0.9900 . ?
C20 H20A 0.9800 . ?
C20 H20B 0.9800 . ?
C20 H20C 0.9800 . ?

loop_
_geom_torsion_atom_site_label_1
_geom_torsion_atom_site_label_2
_geom_torsion_atom_site_label_3
_geom_torsion_atom_site_label_4
_geom_torsion
_geom_torsion_site_symmetry_1
_geom_torsion_site_symmetry_2
_geom_torsion_site_symmetry_3
_geom_torsion_site_symmetry_4
_geom_torsion_publ_flag
C6 C1 C2 C3 -0.5(4) . . . . ?
Se1 C1 C2 C3 179.4(2) . . . . ?
C1 C2 C3 C4 0.3(5) . . . . ?
C2 C3 C4 C5 -0.1(4) . . . . ?
C2 C3 C4 C7 178.1(3) . . . . ?
C3 C4 C5 C6 0.2(4) . . . . ?
C7 C4 C5 C6 -177.9(3) . . . . ?
C4 C5 C6 C1 -0.4(4) . . . . ?
C2 C1 C6 C5 0.5(4) . . . . ?
Se1 C1 C6 C5 -179.4(2) . . . . ?
C3 C4 C7 C8 -178.8(3) . . . . ?
C5 C4 C7 C8 -0.8(5) . . . . ?
C4 C7 C8 N1 -3.0(5) . . . . ?
C4 C7 C8 C9 179.6(3) . . . . ?
C10 N1 C8 C7 -176.3(3) . . . . ?
C10 N1 C8 C9 1.4(3) . . . . ?
C10 O1 C9 O2 -179.1(3) . . . . ?
C10 O1 C9 C8 0.0(3) . . . . ?
C7 C8 C9 O2 -4.0(5) . . . . ?
N1 C8 C9 O2 178.1(3) . . . . ?
C7 C8 C9 O1 177.1(3) . . . . ?
N1 C8 C9 O1 -0.8(3) . . . . ?
C8 N1 C10 O1 -1.5(3) . . . . ?
C8 N1 C10 C11 177.3(3) . . . . ?
C9 O1 C10 N1 1.0(3) . . . . ?
C9 O1 C10 C11 -177.9(2) . . . . ?
N1 C10 C11 C16 5.1(5) . . . . ?
O1 C10 C11 C16 -176.2(2) . . . . ?
N1 C10 C11 C12 -175.2(3) . . . . ?
O1 C10 C11 C12 3.6(4) . . . . ?
C16 C11 C12 C13 0.8(4) . . . . ?
C10 C11 C12 C13 -178.9(3) . . . . ?
C11 C12 C13 C14 -0.6(5) . . . . ?
C12 C13 C14 C15 0.1(5) . . . . ?
C13 C14 C15 C16 0.1(5) . . . . ?
C14 C15 C16 C11 0.2(4) . . . . ?
C12 C11 C16 C15 -0.6(4) . . . . ?
C10 C11 C16 C15 179.1(3) . . . . ?
Se1 C17 C18 C19 -62.5(3) . . . . ?
C17 C18 C19 C20 -178.9(3) . . . . ?
